data_7135105
loop_
_publ_author_name
'Reddy, Chada Raji'
'Vinaya, Puthiya Purayil'
'Ajaykumar, Uprety'
'Nagendraprasad, Thallamapuram'

_publ_section_title
;
 Electrophilic aryl migration of <i>N</i>-benzyl propiolamides to
 functionalized-acrylamides.
;
_journal_issue 94
_journal_name_full 'Chemical communications (Cambridge, England)'
_journal_page_first 18669
_journal_page_last 18672
_journal_paper_doi 10.1039/d5cc04709a
_journal_volume 61
_journal_year 2025
_chemical_absolute_configuration rmad
_chemical_formula_moiety 'C27 H26 N O2 Se'
_chemical_formula_sum 'C27 H26 N O2 Se'
_chemical_formula_weight 475.45
_space_group_crystal_system monoclinic
_space_group_IT_number 4
_space_group_name_Hall 'P 2yb'
_space_group_name_H-M_alt 'P 1 21 1'
_atom_sites_solution_hydrogens mixed
_audit_creation_method SHELXL-2019/3
_audit_update_record
;
2025-08-15 deposited with the CCDC.	2025-10-20 downloaded from the CCDC.
;
_cell_angle_alpha 90
_cell_angle_beta 93.871(11)
_cell_angle_gamma 90
_cell_formula_units_Z 4
_cell_length_a 5.4585(11)
_cell_length_b 20.644(3)
_cell_length_c 21.236(3)
_cell_measurement_reflns_used 8652
_cell_measurement_temperature 294(2)
_cell_measurement_theta_max 21.1135
_cell_measurement_theta_min 2.161
_cell_volume 2387.5(7)
_computing_cell_refinement '<i>SAINT</i> (Bruker, 2016)'
_computing_data_collection '<i>APEX3</i> (Bruker, 2016)'
_computing_data_reduction 'Bruker SAINT'
_computing_molecular_graphics 'Bruker SHELXTL'
_computing_publication_material 'Bruker SHELXTL'
_computing_structure_refinement 'SHELXL-2018/3 (Sheldrick, 2018)'
_computing_structure_solution 'SHELXT 2018/2 (Sheldrick, 2018)'
_diffrn_ambient_temperature 294(2)
_diffrn_measured_fraction_theta_full 0.997
_diffrn_measured_fraction_theta_max 0.997
_diffrn_measurement_device_type 'Bruker D8 QUEST PHOTON-100'
_diffrn_measurement_method '\w and \f'
_diffrn_radiation_type MoK\a
_diffrn_radiation_wavelength 0.71073
_diffrn_reflns_av_R_equivalents 0.0537
_diffrn_reflns_av_unetI/netI 0.0743
_diffrn_reflns_Laue_measured_fraction_full 0.997
_diffrn_reflns_Laue_measured_fraction_max 0.997
_diffrn_reflns_limit_h_max 6
_diffrn_reflns_limit_h_min -6
_diffrn_reflns_limit_k_max 24
_diffrn_reflns_limit_k_min -24
_diffrn_reflns_limit_l_max 25
_diffrn_reflns_limit_l_min -24
_diffrn_reflns_number 27955
_diffrn_reflns_point_group_measured_fraction_full 0.996
_diffrn_reflns_point_group_measured_fraction_max 0.996
_diffrn_reflns_theta_full 24.996
_diffrn_reflns_theta_max 24.996
_diffrn_reflns_theta_min 2.755
_exptl_absorpt_coefficient_mu 1.595
_exptl_absorpt_correction_T_max 0.7461
_exptl_absorpt_correction_T_min 0.6431
_exptl_absorpt_correction_type multi-scan
_exptl_absorpt_process_details
;
 SADABS 2016/2: Krause, L., Herbst-Irmer, R., Sheldrick G.M. & Stalke D.,
 J. Appl. Cryst. 48 (2015) 3-10
;
_exptl_crystal_colour colourless
_exptl_crystal_density_diffrn 1.323
_exptl_crystal_description block
_exptl_crystal_F_000 980
_exptl_crystal_size_max 0.250
_exptl_crystal_size_mid 0.230
_exptl_crystal_size_min 0.210
_refine_diff_density_max 0.468
_refine_diff_density_min -0.384
_refine_diff_density_rms 0.050
_refine_ls_abs_structure_details
;
 Flack x determined using 2037 quotients [(I+)-(I-)]/[(I+)+(I-)]
 (Parsons, Flack and Wagner, Acta Cryst. B69 (2013) 249-259).
;
_refine_ls_abs_structure_Flack 0.047(6)
_refine_ls_extinction_method none
_refine_ls_goodness_of_fit_ref 1.015
_refine_ls_hydrogen_treatment mixed
_refine_ls_matrix_type full
_refine_ls_number_parameters 671
_refine_ls_number_reflns 8407
_refine_ls_number_restraints 398
_refine_ls_restrained_S_all 1.022
_refine_ls_R_factor_all 0.0855
_refine_ls_R_factor_gt 0.0490
_refine_ls_shift/su_max 0.002
_refine_ls_shift/su_mean 0.000
_refine_ls_structure_factor_coef Fsqd
_refine_ls_weighting_details 'w=1/[\s^2^(Fo^2^)+(0.0617P)^2^] where P=(Fo^2^+2Fc^2^)/3'
_refine_ls_weighting_scheme calc
_refine_ls_wR_factor_gt 0.1115
_refine_ls_wR_factor_ref 0.1279
_reflns_Friedel_coverage 0.940
_reflns_Friedel_fraction_full 0.996
_reflns_Friedel_fraction_max 0.996
_reflns_number_gt 5604
_reflns_number_total 8407
_reflns_threshold_expression 'I > 2\s(I)'
_cod_data_source_file d5cc04709a2.cif
_cod_data_source_block KB1098_0m_a
_cod_depositor_comments 'Adding full bibliography for 7135105.cif.'
_cod_original_sg_symbol_H-M 'P 21'
_cod_database_code 7135105
_shelx_shelxl_version_number 2019/3
_shelx_space_group_comment
;
The symmetry employed for this shelxl refinement is uniquely defined
by the following loop, which should always be used as a source of
symmetry information in preference to the above space-group names.
They are only intended as comments.
;
_shelx_estimated_absorpt_t_min 0.691
_shelx_estimated_absorpt_t_max 0.731

loop_
_space_group_symop_operation_xyz
'x, y, z'
'-x, y+1/2, -z'

loop_
_atom_site_label
_atom_site_type_symbol
_atom_site_fract_x
_atom_site_fract_y
_atom_site_fract_z
_atom_site_U_iso_or_equiv
_atom_site_adp_type
_atom_site_occupancy
_atom_site_site_symmetry_order
_atom_site_calc_flag
_atom_site_refinement_flags_posn
_atom_site_refinement_flags_adp
_atom_site_refinement_flags_occupancy
_atom_site_disorder_assembly
_atom_site_disorder_group
C1A C 0.2848(15) 0.3930(4) 0.4539(4) 0.063(2) Uani 1 1 d . . . . .
C2A C 0.3760(18) 0.4485(4) 0.4950(4) 0.063(2) Uani 1 1 d . . . . .
C3A C 0.236(2) 0.5475(5) 0.5475(5) 0.104(3) Uani 1 1 d D U . . .
C8A C 0.1959(14) 0.4014(4) 0.3932(4) 0.058(2) Uani 1 1 d . . . . .
C9A C 0.1989(14) 0.4657(4) 0.3616(3) 0.0547(19) Uani 1 1 d . . . . .
C10A C 0.3976(15) 0.5078(4) 0.3685(4) 0.067(2) Uani 1 1 d . . . . .
H10A H 0.537379 0.495336 0.392914 0.080 Uiso 1 1 calc R U . . .
C11A C 0.3911(17) 0.5675(5) 0.3398(4) 0.075(2) Uani 1 1 d . . . . .
H11A H 0.525186 0.595108 0.345677 0.090 Uiso 1 1 calc R U . . .
C12A C 0.1863(18) 0.5870(5) 0.3021(4) 0.068(2) Uani 1 1 d . . . . .
C13A C -0.0042(16) 0.5458(4) 0.2934(4) 0.066(2) Uani 1 1 d . . . . .
H13A H -0.141107 0.558020 0.267705 0.079 Uiso 1 1 calc R U . . .
C14A C -0.0002(15) 0.4855(4) 0.3220(4) 0.061(2) Uani 1 1 d . . . . .
H14A H -0.133101 0.457662 0.314516 0.074 Uiso 1 1 calc R U . . .
C17A C 0.0818(16) 0.3478(4) 0.3547(4) 0.061(2) Uani 1 1 d . . . . .
C18A C 0.181(2) 0.3309(4) 0.2976(4) 0.082(3) Uani 1 1 d . . . . .
H18A H 0.319720 0.351563 0.284348 0.098 Uiso 1 1 calc R U . . .
C19A C 0.064(3) 0.2819(5) 0.2613(5) 0.102(4) Uani 1 1 d . . . . .
H19A H 0.125530 0.270021 0.223200 0.122 Uiso 1 1 calc R U . . .
C20A C -0.135(3) 0.2517(7) 0.2803(7) 0.118(4) Uani 1 1 d . . . . .
H20A H -0.209702 0.219255 0.255450 0.142 Uiso 1 1 calc R U . . .
C21A C -0.228(2) 0.2681(7) 0.3350(7) 0.121(4) Uani 1 1 d . . . . .
H21A H -0.364598 0.246428 0.348337 0.145 Uiso 1 1 calc R U . . .
C22A C -0.1227(17) 0.3162(5) 0.3709(5) 0.090(3) Uani 1 1 d . . . . .
H22A H -0.192992 0.327987 0.407900 0.107 Uiso 1 1 calc R U . . .
C23A C 0.2871(18) 0.3231(5) 0.5756(5) 0.077(2) Uani 1 1 d . . . . .
C24A C 0.452(2) 0.2972(6) 0.6188(6) 0.116(4) Uani 1 1 d . . . . .
H24A H 0.587205 0.274119 0.606522 0.139 Uiso 1 1 calc R U . . .
C25A C 0.413(4) 0.3065(12) 0.6839(8) 0.178(8) Uani 1 1 d . . . . .
H25A H 0.520981 0.288423 0.714680 0.213 Uiso 1 1 calc R U . . .
C26A C 0.220(5) 0.3411(10) 0.7010(9) 0.171(9) Uani 1 1 d . . . . .
H26A H 0.199584 0.348828 0.743497 0.205 Uiso 1 1 calc R U . . .
C27A C 0.053(3) 0.3650(7) 0.6558(9) 0.139(5) Uani 1 1 d . . . . .
H27A H -0.082979 0.387963 0.667651 0.166 Uiso 1 1 calc R U . . .
C28A C 0.087(2) 0.3551(5) 0.5932(6) 0.099(3) Uani 1 1 d . . . . .
H28A H -0.028574 0.370554 0.562594 0.119 Uiso 1 1 calc R U . . .
C4A C 0.008(5) 0.5752(13) 0.5753(13) 0.120(4) Uani 0.533(12) 1 d D U P A 1
H4AA H -0.109590 0.541181 0.582586 0.144 Uiso 0.533(12) 1 calc R U P A 1
H4AB H 0.050406 0.597284 0.614821 0.144 Uiso 0.533(12) 1 calc R U P A 1
C5A C -0.095(5) 0.6219(13) 0.5261(12) 0.135(4) Uani 0.533(12) 1 d D U P A 1
H5AA H -0.231588 0.602489 0.501362 0.162 Uiso 0.533(12) 1 calc R U P A 1
H5AB H -0.151908 0.660960 0.545857 0.162 Uiso 0.533(12) 1 calc R U P A 1
C6A C 0.107(4) 0.6369(13) 0.4859(12) 0.135(5) Uani 0.533(12) 1 d D U P A 1
H6AA H 0.129573 0.683434 0.483451 0.162 Uiso 0.533(12) 1 calc R U P A 1
H6AB H 0.068577 0.620557 0.443502 0.162 Uiso 0.533(12) 1 calc R U P A 1
C7A C 0.335(4) 0.6054(9) 0.5144(12) 0.124(4) Uani 0.533(12) 1 d D U P A 1
H7AA H 0.423289 0.634174 0.544041 0.149 Uiso 0.533(12) 1 calc R U P A 1
H7AB H 0.442383 0.592404 0.482178 0.149 Uiso 0.533(12) 1 calc R U P A 1
C16A C -0.013(4) 0.6636(13) 0.2348(12) 0.101(5) Uani 0.533(12) 1 d D U P A 1
H16A H 0.002639 0.707206 0.220003 0.151 Uiso 0.533(12) 1 calc R U P A 1
H16B H -0.158405 0.659890 0.257558 0.151 Uiso 0.533(12) 1 calc R U P A 1
H16C H -0.024285 0.634490 0.199413 0.151 Uiso 0.533(12) 1 calc R U P A 1
C4D C 0.031(6) 0.5568(10) 0.5913(17) 0.116(4) Uani 0.467(12) 1 d D U P A 2
H4DA H -0.114277 0.532582 0.576732 0.139 Uiso 0.467(12) 1 calc R U P A 2
H4DB H 0.081847 0.543419 0.633971 0.139 Uiso 0.467(12) 1 calc R U P A 2
C5D C -0.016(5) 0.6290(10) 0.5879(13) 0.128(4) Uani 0.467(12) 1 d D U P A 2
H5DA H -0.187786 0.636769 0.575878 0.154 Uiso 0.467(12) 1 calc R U P A 2
H5DB H 0.020927 0.648019 0.629266 0.154 Uiso 0.467(12) 1 calc R U P A 2
C6D C 0.139(6) 0.6611(11) 0.5411(14) 0.133(4) Uani 0.467(12) 1 d D U P A 2
H6DA H 0.044760 0.692227 0.515260 0.159 Uiso 0.467(12) 1 calc R U P A 2
H6DB H 0.280476 0.682532 0.561865 0.159 Uiso 0.467(12) 1 calc R U P A 2
C7D C 0.214(6) 0.6047(9) 0.5029(11) 0.126(4) Uani 0.467(12) 1 d D U P A 2
H7DA H 0.369836 0.613195 0.485174 0.151 Uiso 0.467(12) 1 calc R U P A 2
H7DB H 0.091498 0.596132 0.468679 0.151 Uiso 0.467(12) 1 calc R U P A 2
C16D C -0.018(5) 0.6817(16) 0.2568(16) 0.104(6) Uani 0.467(12) 1 d D U P A 2
H16D H 0.024284 0.719790 0.233975 0.156 Uiso 0.467(12) 1 calc R U P A 2
H16E H -0.101455 0.694002 0.293286 0.156 Uiso 0.467(12) 1 calc R U P A 2
H16F H -0.123071 0.654572 0.230064 0.156 Uiso 0.467(12) 1 calc R U P A 2
Se1A Se 0.3408(2) 0.30860(4) 0.48797(5) 0.0895(4) Uani 1 1 d . . . . .
O1A O 0.5923(12) 0.4560(3) 0.5130(3) 0.0831(19) Uani 1 1 d . . . . .
O2A O 0.2006(14) 0.6470(3) 0.2762(3) 0.101(2) Uani 1 1 d D U . . .
N1A N 0.1976(15) 0.4888(4) 0.5099(3) 0.0684(19) Uani 1 1 d D . . . .
H1N H 0.047(7) 0.479(3) 0.501(3) 0.05(2) Uiso 1 1 d D . . . .
C1B C 0.8500(14) 0.5449(4) 0.9842(4) 0.0503(19) Uani 1 1 d . . . . .
C2B C 0.9260(18) 0.5536(3) 0.9189(4) 0.057(2) Uani 1 1 d . . . . .
C3B C 0.773(3) 0.5529(6) 0.8065(5) 0.129(4) Uani 1 1 d D U . . .
C8B C 0.7703(13) 0.4887(3) 1.0069(3) 0.0477(17) Uani 1 1 d . . . . .
C9B C 0.7668(13) 0.4280(3) 0.9698(3) 0.0471(17) Uani 1 1 d . . . . .
C10B C 0.9407(14) 0.4121(4) 0.9281(4) 0.058(2) Uani 1 1 d . . . . .
H10B H 1.073327 0.439875 0.924587 0.070 Uiso 1 1 calc R U . . .
C11B C 0.9269(15) 0.3574(4) 0.8917(4) 0.061(2) Uani 1 1 d . . . . .
H11B H 1.048481 0.348504 0.864347 0.074 Uiso 1 1 calc R U . . .
C12B C 0.7325(14) 0.3156(4) 0.8958(4) 0.0561(18) Uani 1 1 d . . . . .
C13B C 0.5594(14) 0.3279(4) 0.9372(4) 0.058(2) Uani 1 1 d . . . . .
H13B H 0.429782 0.299204 0.940684 0.070 Uiso 1 1 calc R U . . .
C14B C 0.5749(13) 0.3832(4) 0.9743(4) 0.0541(19) Uani 1 1 d . . . . .
H14B H 0.455793 0.390880 1.002686 0.065 Uiso 1 1 calc R U . . .
C16B C 0.546(2) 0.2158(5) 0.8628(5) 0.095(3) Uani 1 1 d . . . . .
H16G H 0.389965 0.236861 0.855539 0.143 Uiso 1 1 calc R U . . .
H16H H 0.558038 0.197035 0.904203 0.143 Uiso 1 1 calc R U . . .
H16I H 0.561499 0.182408 0.831829 0.143 Uiso 1 1 calc R U . . .
C17B C 0.6742(13) 0.4836(3) 1.0713(3) 0.0496(18) Uani 1 1 d . . . . .
C18B C 0.7816(16) 0.4429(4) 1.1165(4) 0.063(2) Uani 1 1 d . . . . .
H18B H 0.922788 0.420025 1.108380 0.075 Uiso 1 1 calc R U . . .
C19B C 0.678(2) 0.4359(4) 1.1750(4) 0.076(3) Uani 1 1 d . . . . .
H19B H 0.747001 0.407192 1.204852 0.092 Uiso 1 1 calc R U . . .
C20B C 0.476(2) 0.4710(5) 1.1882(4) 0.078(3) Uani 1 1 d . . . . .
H20B H 0.408966 0.467123 1.227126 0.094 Uiso 1 1 calc R U . . .
C21B C 0.3754(18) 0.5114(5) 1.1440(5) 0.083(3) Uani 1 1 d . . . . .
H21B H 0.239089 0.535802 1.153189 0.100 Uiso 1 1 calc R U . . .
C22B C 0.4674(16) 0.5179(5) 1.0856(4) 0.074(3) Uani 1 1 d . . . . .
H22B H 0.390520 0.545358 1.055750 0.089 Uiso 1 1 calc R U . . .
C23B C 0.7810(14) 0.6848(3) 0.9791(4) 0.052(2) Uani 1 1 d D . . . .
C24B C 0.9238(18) 0.7392(4) 0.9703(4) 0.080(2) Uani 1 1 d D U . . .
H24B H 1.069393 0.745224 0.994967 0.095 Uiso 1 1 calc R U . B 1
C27B C 0.4747(19) 0.7276(5) 0.9040(4) 0.090(3) Uani 1 1 d D U . . .
H27B H 0.331559 0.722146 0.878272 0.108 Uiso 1 1 calc R U . C 1
C28B C 0.5544(15) 0.6787(4) 0.9455(4) 0.065(2) Uani 1 1 d D . . . .
H28B H 0.457327 0.642355 0.950732 0.078 Uiso 1 1 calc R U . . .
C4B C 0.590(5) 0.6042(11) 0.7794(7) 0.132(5) Uani 0.626(12) 1 d D U P D 1
H4EA H 0.434425 0.600973 0.798838 0.159 Uiso 0.626(12) 1 calc R U P D 1
H4EB H 0.654869 0.647598 0.785957 0.159 Uiso 0.626(12) 1 calc R U P D 1
C5B C 0.559(5) 0.5884(9) 0.7105(8) 0.136(5) Uani 0.626(12) 1 d D U P D 1
H5EA H 0.406981 0.605648 0.691098 0.163 Uiso 0.626(12) 1 calc R U P D 1
H5EB H 0.696047 0.604078 0.687960 0.163 Uiso 0.626(12) 1 calc R U P D 1
C6B C 0.555(5) 0.5161(9) 0.7135(9) 0.140(5) Uani 0.626(12) 1 d D U P D 1
H6EA H 0.658547 0.498667 0.682277 0.168 Uiso 0.626(12) 1 calc R U P D 1
H6EB H 0.388679 0.500953 0.703366 0.168 Uiso 0.626(12) 1 calc R U P D 1
C7B C 0.643(5) 0.4918(9) 0.7776(8) 0.139(5) Uani 0.626(12) 1 d D U P D 1
H7EA H 0.756125 0.455907 0.774748 0.167 Uiso 0.626(12) 1 calc R U P D 1
H7EB H 0.506807 0.478516 0.801769 0.167 Uiso 0.626(12) 1 calc R U P D 1
C25B C 0.849(4) 0.7848(8) 0.9246(7) 0.092(4) Uani 0.626(12) 1 d D U P D 1
H25E H 0.960336 0.814661 0.910303 0.111 Uiso 0.626(12) 1 calc R U P D 1
C26B C 0.609(3) 0.7847(8) 0.9010(10) 0.096(4) Uani 0.626(12) 1 d D U P D 1
H26E H 0.536893 0.821998 0.883406 0.115 Uiso 0.626(12) 1 calc R U P D 1
C4E C 0.728(7) 0.6135(13) 0.7701(16) 0.139(5) Uani 0.374(12) 1 d D U P D 2
H4BA H 0.831706 0.619450 0.735164 0.167 Uiso 0.374(12) 1 calc R U P D 2
H4BB H 0.718901 0.652350 0.795442 0.167 Uiso 0.374(12) 1 calc R U P D 2
C5E C 0.485(7) 0.5813(16) 0.753(2) 0.137(5) Uani 0.374(12) 1 d D U P D 2
H5BA H 0.364038 0.601097 0.778355 0.165 Uiso 0.374(12) 1 calc R U P D 2
H5BB H 0.438039 0.592131 0.709246 0.165 Uiso 0.374(12) 1 calc R U P D 2
C6E C 0.462(7) 0.5097(15) 0.7595(19) 0.138(5) Uani 0.374(12) 1 d D U P D 2
H6BA H 0.374658 0.489608 0.723304 0.166 Uiso 0.374(12) 1 calc R U P D 2
H6BB H 0.388679 0.497062 0.798056 0.166 Uiso 0.374(12) 1 calc R U P D 2
C7E C 0.736(7) 0.4973(15) 0.7621(16) 0.138(5) Uani 0.374(12) 1 d D U P D 2
H7BA H 0.784797 0.455825 0.780450 0.166 Uiso 0.374(12) 1 calc R U P D 2
H7BB H 0.808552 0.503760 0.722024 0.166 Uiso 0.374(12) 1 calc R U P D 2
C25E C 0.811(6) 0.7927(12) 0.9410(13) 0.092(5) Uani 0.374(12) 1 d D U P D 2
H25B H 0.843562 0.835238 0.953303 0.111 Uiso 0.374(12) 1 calc R U P D 2
C26E C 0.646(6) 0.7757(14) 0.8916(17) 0.096(5) Uani 0.374(12) 1 d D U P D 2
H26B H 0.648354 0.795093 0.852088 0.115 Uiso 0.374(12) 1 calc R U P D 2
Se1B Se 0.90387(16) 0.61978(4) 1.03698(4) 0.0661(3) Uani 1 1 d . . . . .
O1B O 1.1383(12) 0.5632(3) 0.9068(3) 0.0744(16) Uani 1 1 d . . . . .
O2B O 0.7360(12) 0.2617(3) 0.8579(3) 0.0774(17) Uani 1 1 d . . . . .
N1B N 0.7392(15) 0.5504(4) 0.8746(3) 0.0691(19) Uani 1 1 d D . . . .
H2N H 0.584(8) 0.543(4) 0.885(4) 0.08(3) Uiso 1 1 d D . . . .

loop_
_atom_site_aniso_label
_atom_site_aniso_U_11
_atom_site_aniso_U_22
_atom_site_aniso_U_33
_atom_site_aniso_U_23
_atom_site_aniso_U_13
_atom_site_aniso_U_12
C1A 0.063(5) 0.069(5) 0.056(5) 0.002(4) 0.003(4) 0.003(4)
C2A 0.075(6) 0.059(5) 0.053(5) 0.011(4) -0.005(5) 0.004(5)
C3A 0.129(8) 0.069(5) 0.116(7) -0.026(5) 0.024(6) -0.003(5)
C8A 0.055(5) 0.067(5) 0.054(5) -0.004(4) 0.012(4) 0.010(4)
C9A 0.048(5) 0.066(5) 0.050(4) 0.003(4) 0.010(4) 0.011(4)
C10A 0.056(5) 0.080(6) 0.065(5) 0.017(5) 0.004(4) 0.005(5)
C11A 0.068(6) 0.084(7) 0.074(6) 0.011(5) 0.009(5) -0.010(5)
C12A 0.073(6) 0.071(6) 0.063(5) 0.005(5) 0.019(5) 0.007(5)
C13A 0.055(5) 0.075(6) 0.067(5) 0.011(4) 0.006(4) 0.017(5)
C14A 0.053(5) 0.069(5) 0.063(5) 0.004(4) 0.001(4) 0.010(4)
C17A 0.065(6) 0.063(5) 0.056(5) -0.008(4) -0.001(4) 0.009(4)
C18A 0.110(8) 0.065(6) 0.072(6) -0.008(5) 0.014(6) 0.002(5)
C19A 0.154(12) 0.081(7) 0.072(7) -0.015(6) 0.017(7) -0.006(8)
C20A 0.152(13) 0.099(9) 0.098(9) -0.015(8) -0.031(9) -0.011(9)
C21A 0.092(9) 0.130(11) 0.141(12) -0.038(9) 0.012(8) -0.027(7)
C22A 0.065(6) 0.095(7) 0.109(8) -0.023(7) 0.011(5) -0.018(6)
C23A 0.062(6) 0.084(6) 0.084(6) 0.022(5) 0.005(5) -0.004(5)
C24A 0.102(9) 0.134(11) 0.112(10) 0.047(8) 0.008(7) 0.003(8)
C25A 0.193(18) 0.25(2) 0.082(11) 0.077(14) -0.014(11) -0.067(18)
C26A 0.25(3) 0.177(19) 0.090(12) 0.011(11) 0.068(15) -0.063(17)
C27A 0.176(16) 0.118(11) 0.131(13) 0.013(10) 0.076(12) -0.021(10)
C28A 0.102(9) 0.098(8) 0.100(9) 0.018(6) 0.026(7) -0.006(7)
C4A 0.146(9) 0.083(9) 0.132(9) -0.042(7) 0.021(7) 0.004(7)
C5A 0.158(9) 0.094(8) 0.154(9) -0.025(7) 0.011(8) 0.014(7)
C6A 0.173(10) 0.088(8) 0.144(10) -0.021(7) 0.014(9) 0.018(8)
C7A 0.155(10) 0.079(8) 0.139(9) -0.022(7) 0.017(8) -0.006(7)
C16A 0.095(9) 0.089(11) 0.123(12) 0.029(9) 0.041(9) 0.029(8)
C4D 0.145(10) 0.083(9) 0.122(10) -0.044(8) 0.024(8) 0.000(8)
C5D 0.153(10) 0.090(8) 0.144(9) -0.037(8) 0.023(8) 0.012(8)
C6D 0.168(10) 0.086(7) 0.145(9) -0.025(7) 0.017(8) 0.013(7)
C7D 0.159(10) 0.082(8) 0.138(9) -0.017(7) 0.015(8) 0.010(8)
C16D 0.104(9) 0.085(11) 0.128(12) 0.026(10) 0.047(10) 0.031(8)
Se1A 0.1235(9) 0.0667(6) 0.0785(7) 0.0094(5) 0.0083(6) 0.0167(6)
O1A 0.066(4) 0.085(4) 0.094(5) -0.004(4) -0.024(4) 0.005(3)
O2A 0.108(5) 0.085(5) 0.111(6) 0.039(4) 0.031(4) 0.017(4)
N1A 0.065(5) 0.078(5) 0.061(5) -0.003(4) -0.006(4) 0.006(5)
C1B 0.050(5) 0.050(4) 0.051(4) -0.006(4) -0.001(4) -0.004(4)
C2B 0.077(6) 0.038(4) 0.054(5) 0.001(3) -0.003(5) -0.010(4)
C3B 0.189(10) 0.141(7) 0.053(5) 0.005(5) -0.019(6) -0.010(7)
C8B 0.041(4) 0.052(4) 0.049(4) -0.002(4) -0.004(3) 0.010(4)
C9B 0.042(4) 0.047(4) 0.052(4) 0.001(3) -0.001(4) 0.000(4)
C10B 0.045(5) 0.050(5) 0.081(6) 0.001(4) 0.013(4) 0.003(4)
C11B 0.066(5) 0.051(5) 0.070(5) -0.003(4) 0.025(4) 0.012(4)
C12B 0.059(5) 0.051(4) 0.059(5) -0.005(4) 0.009(4) -0.001(4)
C13B 0.055(5) 0.059(5) 0.061(5) -0.007(4) 0.005(4) -0.017(4)
C14B 0.048(4) 0.056(5) 0.060(5) -0.008(4) 0.015(4) 0.000(4)
C16B 0.120(9) 0.061(6) 0.105(8) -0.027(6) 0.007(7) -0.020(6)
C17B 0.049(4) 0.046(4) 0.052(4) -0.001(3) -0.005(4) 0.001(4)
C18B 0.078(6) 0.050(5) 0.059(5) -0.007(4) -0.009(4) 0.014(4)
C19B 0.118(8) 0.062(5) 0.047(5) -0.004(4) -0.007(5) 0.005(6)
C20B 0.102(8) 0.075(6) 0.059(5) -0.008(5) 0.011(5) -0.014(6)
C21B 0.073(6) 0.105(8) 0.075(7) -0.002(6) 0.029(5) 0.015(6)
C22B 0.066(6) 0.092(7) 0.064(6) 0.005(5) 0.007(5) 0.025(5)
C23B 0.050(5) 0.039(4) 0.069(5) -0.005(3) 0.019(4) -0.001(3)
C24B 0.099(6) 0.051(4) 0.092(6) -0.013(4) 0.037(5) -0.014(4)
C27B 0.099(6) 0.098(6) 0.074(6) 0.005(5) 0.021(5) 0.040(5)
C28B 0.065(6) 0.055(5) 0.077(6) -0.002(4) 0.011(5) 0.010(4)
C4B 0.199(12) 0.132(8) 0.064(7) 0.003(7) -0.009(8) -0.009(9)
C5B 0.202(11) 0.139(8) 0.065(7) 0.002(7) -0.018(8) 0.006(9)
C6B 0.209(11) 0.142(8) 0.065(7) 0.001(7) -0.020(7) 0.000(9)
C7B 0.212(12) 0.139(8) 0.064(8) 0.001(7) -0.011(8) 0.008(9)
C25B 0.130(8) 0.060(6) 0.095(8) -0.001(6) 0.075(7) 0.008(6)
C26B 0.139(8) 0.073(7) 0.085(7) 0.014(6) 0.060(7) 0.050(7)
C4E 0.208(12) 0.138(8) 0.070(8) 0.000(8) -0.005(9) -0.006(9)
C5E 0.200(11) 0.141(8) 0.067(8) 0.006(7) -0.017(8) 0.003(8)
C6E 0.206(12) 0.141(9) 0.064(9) -0.001(9) -0.016(9) -0.004(9)
C7E 0.213(12) 0.140(8) 0.061(9) 0.000(8) -0.002(9) 0.013(9)
C25E 0.128(9) 0.062(7) 0.096(9) -0.001(7) 0.069(8) 0.013(7)
C26E 0.132(9) 0.075(8) 0.087(8) 0.012(7) 0.057(7) 0.045(7)
Se1B 0.0812(6) 0.0530(4) 0.0616(5) -0.0119(4) -0.0129(4) 0.0069(5)
O1B 0.074(4) 0.073(4) 0.078(4) -0.005(3) 0.015(3) -0.024(3)
O2B 0.087(4) 0.065(4) 0.083(4) -0.022(3) 0.024(3) -0.016(3)
N1B 0.074(6) 0.078(5) 0.055(4) -0.006(4) 0.002(4) -0.001(4)

loop_
_atom_type_symbol
_atom_type_description
_atom_type_scat_dispersion_real
_atom_type_scat_dispersion_imag
_atom_type_scat_source
C C 0.0033 0.0016 'International Tables Vol C Tables 4.2.6.8 and 6.1.1.4'
H H 0.0000 0.0000 'International Tables Vol C Tables 4.2.6.8 and 6.1.1.4'
N N 0.0061 0.0033 'International Tables Vol C Tables 4.2.6.8 and 6.1.1.4'
O O 0.0106 0.0060 'International Tables Vol C Tables 4.2.6.8 and 6.1.1.4'
Se Se -0.0929 2.2259 'International Tables Vol C Tables 4.2.6.8 and 6.1.1.4'

loop_
_geom_angle_atom_site_label_1
_geom_angle_atom_site_label_2
_geom_angle_atom_site_label_3
_geom_angle
_geom_angle_site_symmetry_1
_geom_angle_site_symmetry_3
_geom_angle_publ_flag
C8A C1A C2A 122.3(7) . . ?
C8A C1A Se1A 121.1(6) . . ?
C2A C1A Se1A 116.1(5) . . ?
O1A C2A N1A 123.4(8) . . ?
O1A C2A C1A 123.4(8) . . ?
N1A C2A C1A 113.2(8) . . ?
N1A C3A C7A 116.7(13) . . ?
N1A C3A C7D 107.7(12) . . ?
N1A C3A C4D 110.8(14) . . ?
C7D C3A C4D 104.7(17) . . ?
N1A C3A C4A 115.6(16) . . ?
C7A C3A C4A 102.2(15) . . ?
C1A C8A C17A 122.4(7) . . ?
C1A C8A C9A 122.0(7) . . ?
C17A C8A C9A 115.6(7) . . ?
C14A C9A C10A 117.0(7) . . ?
C14A C9A C8A 120.2(7) . . ?
C10A C9A C8A 122.8(7) . . ?
C11A C10A C9A 121.2(8) . . ?
C11A C10A H10A 119.4 . . ?
C9A C10A H10A 119.4 . . ?
C10A C11A C12A 120.8(9) . . ?
C10A C11A H11A 119.6 . . ?
C12A C11A H11A 119.6 . . ?
C13A C12A O2A 125.8(9) . . ?
C13A C12A C11A 118.6(8) . . ?
O2A C12A C11A 115.6(9) . . ?
C12A C13A C14A 121.3(8) . . ?
C12A C13A H13A 119.4 . . ?
C14A C13A H13A 119.4 . . ?
C13A C14A C9A 121.2(8) . . ?
C13A C14A H14A 119.4 . . ?
C9A C14A H14A 119.4 . . ?
C22A C17A C18A 118.1(9) . . ?
C22A C17A C8A 122.6(8) . . ?
C18A C17A C8A 119.2(8) . . ?
C19A C18A C17A 117.8(10) . . ?
C19A C18A H18A 121.1 . . ?
C17A C18A H18A 121.1 . . ?
C20A C19A C18A 121.3(11) . . ?
C20A C19A H19A 119.3 . . ?
C18A C19A H19A 119.3 . . ?
C19A C20A C21A 120.4(12) . . ?
C19A C20A H20A 119.8 . . ?
C21A C20A H20A 119.8 . . ?
C20A C21A C22A 120.0(12) . . ?
C20A C21A H21A 120.0 . . ?
C22A C21A H21A 120.0 . . ?
C21A C22A C17A 122.3(11) . . ?
C21A C22A H22A 118.9 . . ?
C17A C22A H22A 118.9 . . ?
C28A C23A C24A 121.3(11) . . ?
C28A C23A Se1A 121.5(8) . . ?
C24A C23A Se1A 117.2(9) . . ?
C23A C24A C25A 117.9(14) . . ?
C23A C24A H24A 121.1 . . ?
C25A C24A H24A 121.1 . . ?
C26A C25A C24A 120.5(18) . . ?
C26A C25A H25A 119.8 . . ?
C24A C25A H25A 119.8 . . ?
C25A C26A C27A 119.9(18) . . ?
C25A C26A H26A 120.1 . . ?
C27A C26A H26A 120.1 . . ?
C26A C27A C28A 120.0(17) . . ?
C26A C27A H27A 120.0 . . ?
C28A C27A H27A 120.0 . . ?
C23A C28A C27A 120.4(13) . . ?
C23A C28A H28A 119.8 . . ?
C27A C28A H28A 119.8 . . ?
C5A C4A C3A 104.3(17) . . ?
C5A C4A H4AA 110.9 . . ?
C3A C4A H4AA 110.9 . . ?
C5A C4A H4AB 110.9 . . ?
C3A C4A H4AB 110.9 . . ?
H4AA C4A H4AB 108.9 . . ?
C6A C5A C4A 106(2) . . ?
C6A C5A H5AA 110.5 . . ?
C4A C5A H5AA 110.5 . . ?
C6A C5A H5AB 110.5 . . ?
C4A C5A H5AB 110.5 . . ?
H5AA C5A H5AB 108.7 . . ?
C5A C6A C7A 108(2) . . ?
C5A C6A H6AA 110.1 . . ?
C7A C6A H6AA 110.1 . . ?
C5A C6A H6AB 110.1 . . ?
C7A C6A H6AB 110.1 . . ?
H6AA C6A H6AB 108.4 . . ?
C6A C7A C3A 102.7(17) . . ?
C6A C7A H7AA 111.2 . . ?
C3A C7A H7AA 111.2 . . ?
C6A C7A H7AB 111.2 . . ?
C3A C7A H7AB 111.2 . . ?
H7AA C7A H7AB 109.1 . . ?
O2A C16A H16A 109.5 . . ?
O2A C16A H16B 109.5 . . ?
H16A C16A H16B 109.5 . . ?
O2A C16A H16C 109.5 . . ?
H16A C16A H16C 109.5 . . ?
H16B C16A H16C 109.5 . . ?
C5D C4D C3A 102.9(15) . . ?
C5D C4D H4DA 111.2 . . ?
C3A C4D H4DA 111.2 . . ?
C5D C4D H4DB 111.2 . . ?
C3A C4D H4DB 111.2 . . ?
H4DA C4D H4DB 109.1 . . ?
C6D C5D C4D 111.4(19) . . ?
C6D C5D H5DA 109.3 . . ?
C4D C5D H5DA 109.3 . . ?
C6D C5D H5DB 109.3 . . ?
C4D C5D H5DB 109.3 . . ?
H5DA C5D H5DB 108.0 . . ?
C7D C6D C5D 102(2) . . ?
C7D C6D H6DA 111.4 . . ?
C5D C6D H6DA 111.4 . . ?
C7D C6D H6DB 111.4 . . ?
C5D C6D H6DB 111.4 . . ?
H6DA C6D H6DB 109.3 . . ?
C6D C7D C3A 106.4(18) . . ?
C6D C7D H7DA 110.4 . . ?
C3A C7D H7DA 110.4 . . ?
C6D C7D H7DB 110.4 . . ?
C3A C7D H7DB 110.4 . . ?
H7DA C7D H7DB 108.6 . . ?
O2A C16D H16D 109.5 . . ?
O2A C16D H16E 109.5 . . ?
H16D C16D H16E 109.5 . . ?
O2A C16D H16F 109.5 . . ?
H16D C16D H16F 109.5 . . ?
H16E C16D H16F 109.5 . . ?
C1A Se1A C23A 101.2(4) . . ?
C12A O2A C16D 120.3(18) . . ?
C12A O2A C16A 113.2(14) . . ?
C2A N1A C3A 124.5(8) . . ?
C2A N1A H1N 121(5) . . ?
C3A N1A H1N 115(5) . . ?
C8B C1B C2B 124.0(7) . . ?
C8B C1B Se1B 121.8(6) . . ?
C2B C1B Se1B 114.0(5) . . ?
O1B C2B N1B 123.2(8) . . ?
O1B C2B C1B 123.1(8) . . ?
N1B C2B C1B 113.7(8) . . ?
N1B C3B C4E 121.0(18) . . ?
N1B C3B C7E 125.1(19) . . ?
C4E C3B C7E 108(2) . . ?
N1B C3B C4B 105.6(11) . . ?
N1B C3B C7B 106.0(11) . . ?
C4B C3B C7B 98.1(16) . . ?
N1B C3B C5E 115.4(16) . . ?
C4E C3B C5E 49.3(11) . . ?
C7E C3B C5E 78.2(19) . . ?
C1B C8B C9B 122.2(7) . . ?
C1B C8B C17B 122.1(6) . . ?
C9B C8B C17B 115.7(6) . . ?
C10B C9B C14B 115.8(7) . . ?
C10B C9B C8B 124.0(7) . . ?
C14B C9B C8B 120.2(6) . . ?
C11B C10B C9B 123.0(7) . . ?
C11B C10B H10B 118.5 . . ?
C9B C10B H10B 118.5 . . ?
C10B C11B C12B 119.8(7) . . ?
C10B C11B H11B 120.1 . . ?
C12B C11B H11B 120.1 . . ?
C13B C12B O2B 124.7(7) . . ?
C13B C12B C11B 119.7(7) . . ?
O2B C12B C11B 115.5(7) . . ?
C12B C13B C14B 120.3(7) . . ?
C12B C13B H13B 119.9 . . ?
C14B C13B H13B 119.9 . . ?
C13B C14B C9B 121.4(7) . . ?
C13B C14B H14B 119.3 . . ?
C9B C14B H14B 119.3 . . ?
O2B C16B H16G 109.5 . . ?
O2B C16B H16H 109.5 . . ?
H16G C16B H16H 109.5 . . ?
O2B C16B H16I 109.5 . . ?
H16G C16B H16I 109.5 . . ?
H16H C16B H16I 109.5 . . ?
C18B C17B C22B 118.3(7) . . ?
C18B C17B C8B 121.3(7) . . ?
C22B C17B C8B 120.3(7) . . ?
C17B C18B C19B 120.0(8) . . ?
C17B C18B H18B 120.0 . . ?
C19B C18B H18B 120.0 . . ?
C20B C19B C18B 120.4(9) . . ?
C20B C19B H19B 119.8 . . ?
C18B C19B H19B 119.8 . . ?
C21B C20B C19B 118.9(9) . . ?
C21B C20B H20B 120.5 . . ?
C19B C20B H20B 120.5 . . ?
C20B C21B C22B 122.2(9) . . ?
C20B C21B H21B 118.9 . . ?
C22B C21B H21B 118.9 . . ?
C21B C22B C17B 120.1(9) . . ?
C21B C22B H22B 119.9 . . ?
C17B C22B H22B 119.9 . . ?
C24B C23B C28B 119.5(8) . . ?
C24B C23B Se1B 118.6(7) . . ?
C28B C23B Se1B 121.8(5) . . ?
C23B C24B C25E 117.9(18) . . ?
C23B C24B C25B 120.0(12) . . ?
C23B C24B H24B 120.0 . . ?
C25B C24B H24B 120.0 . . ?
C28B C27B C26B 120.1(13) . . ?
C28B C27B C26E 116.7(18) . . ?
C28B C27B H27B 119.9 . . ?
C26B C27B H27B 119.9 . . ?
C27B C28B C23B 119.3(8) . . ?
C27B C28B H28B 120.4 . . ?
C23B C28B H28B 120.4 . . ?
C5B C4B C3B 103.9(14) . . ?
C5B C4B H4EA 111.0 . . ?
C3B C4B H4EA 111.0 . . ?
C5B C4B H4EB 111.0 . . ?
C3B C4B H4EB 111.0 . . ?
H4EA C4B H4EB 109.0 . . ?
C6B C5B C4B 100.2(17) . . ?
C6B C5B H5EA 111.7 . . ?
C4B C5B H5EA 111.7 . . ?
C6B C5B H5EB 111.7 . . ?
C4B C5B H5EB 111.7 . . ?
H5EA C5B H5EB 109.5 . . ?
C5B C6B C7B 111.6(16) . . ?
C5B C6B H6EA 109.3 . . ?
C7B C6B H6EA 109.3 . . ?
C5B C6B H6EB 109.3 . . ?
C7B C6B H6EB 109.3 . . ?
H6EA C6B H6EB 108.0 . . ?
C6B C7B C3B 101.3(14) . . ?
C6B C7B H7EA 111.5 . . ?
C3B C7B H7EA 111.5 . . ?
C6B C7B H7EB 111.5 . . ?
C3B C7B H7EB 111.5 . . ?
H7EA C7B H7EB 109.3 . . ?
C26B C25B C24B 118.7(18) . . ?
C26B C25B H25E 120.6 . . ?
C24B C25B H25E 120.6 . . ?
C25B C26B C27B 118.4(19) . . ?
C25B C26B H26E 120.8 . . ?
C27B C26B H26E 120.8 . . ?
C3B C4E C5E 82(2) . . ?
C3B C4E H4BA 114.9 . . ?
C5E C4E H4BA 114.9 . . ?
C3B C4E H4BB 114.9 . . ?
C5E C4E H4BB 114.9 . . ?
H4BA C4E H4BB 112.0 . . ?
C6E C5E C4E 119(3) . . ?
C6E C5E C3B 74(2) . . ?
C4E C5E C3B 48.2(11) . . ?
C6E C5E H5BA 107.5 . . ?
C4E C5E H5BA 107.5 . . ?
C3B C5E H5BA 110.4 . . ?
C6E C5E H5BB 107.5 . . ?
C4E C5E H5BB 107.5 . . ?
C3B C5E H5BB 140.2 . . ?
H5BA C5E H5BB 107.0 . . ?
C5E C6E C7E 95(3) . . ?
C5E C6E H6BA 112.8 . . ?
C7E C6E H6BA 112.8 . . ?
C5E C6E H6BB 112.8 . . ?
C7E C6E H6BB 112.8 . . ?
H6BA C6E H6BB 110.2 . . ?
C3B C7E C6E 89(2) . . ?
C3B C7E H7BA 113.8 . . ?
C6E C7E H7BA 113.8 . . ?
C3B C7E H7BB 113.8 . . ?
C6E C7E H7BB 113.8 . . ?
H7BA C7E H7BB 111.0 . . ?
C26E C25E C24B 113(3) . . ?
C26E C25E H25B 123.7 . . ?
C24B C25E H25B 123.7 . . ?
C25E C26E C27B 116(3) . . ?
C25E C26E H26B 121.8 . . ?
C27B C26E H26B 121.8 . . ?
C23B Se1B C1B 99.0(3) . . ?
C12B O2B C16B 117.4(7) . . ?
C2B N1B C3B 123.2(9) . . ?
C2B N1B H2N 121(6) . . ?
C3B N1B H2N 115(6) . . ?

loop_
_geom_bond_atom_site_label_1
_geom_bond_atom_site_label_2
_geom_bond_distance
_geom_bond_site_symmetry_2
_geom_bond_publ_flag
C1A C8A 1.359(11) . ?
C1A C2A 1.506(12) . ?
C1A Se1A 1.902(8) . ?
C2A O1A 1.226(10) . ?
C2A N1A 1.335(11) . ?
C3A N1A 1.459(12) . ?
C3A C7A 1.504(13) . ?
C3A C7D 1.512(14) . ?
C3A C4D 1.516(14) . ?
C3A C4A 1.526(14) . ?
C8A C17A 1.488(11) . ?
C8A C9A 1.488(11) . ?
C9A C14A 1.390(10) . ?
C9A C10A 1.389(11) . ?
C10A C11A 1.373(12) . ?
C10A H10A 0.9300 . ?
C11A C12A 1.390(12) . ?
C11A H11A 0.9300 . ?
C12A C13A 1.348(12) . ?
C12A O2A 1.359(10) . ?
C13A C14A 1.384(12) . ?
C13A H13A 0.9300 . ?
C14A H14A 0.9300 . ?
C17A C22A 1.357(12) . ?
C17A C18A 1.404(12) . ?
C18A C19A 1.400(14) . ?
C18A H18A 0.9300 . ?
C19A C20A 1.337(17) . ?
C19A H19A 0.9300 . ?
C20A C21A 1.341(18) . ?
C20A H20A 0.9300 . ?
C21A C22A 1.356(15) . ?
C21A H21A 0.9300 . ?
C22A H22A 0.9300 . ?
C23A C28A 1.351(14) . ?
C23A C24A 1.352(14) . ?
C23A Se1A 1.926(10) . ?
C24A C25A 1.43(2) . ?
C24A H24A 0.9300 . ?
C25A C26A 1.34(3) . ?
C25A H25A 0.9300 . ?
C26A C27A 1.37(2) . ?
C26A H26A 0.9300 . ?
C27A C28A 1.371(18) . ?
C27A H27A 0.9300 . ?
C28A H28A 0.9300 . ?
C4A C5A 1.501(14) . ?
C4A H4AA 0.9700 . ?
C4A H4AB 0.9700 . ?
C5A C6A 1.471(14) . ?
C5A H5AA 0.9700 . ?
C5A H5AB 0.9700 . ?
C6A C7A 1.496(14) . ?
C6A H6AA 0.9700 . ?
C6A H6AB 0.9700 . ?
C7A H7AA 0.9700 . ?
C7A H7AB 0.9700 . ?
C16A O2A 1.453(13) . ?
C16A H16A 0.9600 . ?
C16A H16B 0.9600 . ?
C16A H16C 0.9600 . ?
C4D C5D 1.514(14) . ?
C4D H4DA 0.9700 . ?
C4D H4DB 0.9700 . ?
C5D C6D 1.501(14) . ?
C5D H5DA 0.9700 . ?
C5D H5DB 0.9700 . ?
C6D C7D 1.491(14) . ?
C6D H6DA 0.9700 . ?
C6D H6DB 0.9700 . ?
C7D H7DA 0.9700 . ?
C7D H7DB 0.9700 . ?
C16D O2A 1.427(14) . ?
C16D H16D 0.9600 . ?
C16D H16E 0.9600 . ?
C16D H16F 0.9600 . ?
N1A H1N 0.86(3) . ?
C1B C8B 1.340(10) . ?
C1B C2B 1.485(11) . ?
C1B Se1B 1.920(7) . ?
C2B O1B 1.220(9) . ?
C2B N1B 1.342(10) . ?
C3B N1B 1.471(13) . ?
C3B C4E 1.482(14) . ?
C3B C7E 1.491(14) . ?
C3B C4B 1.543(13) . ?
C3B C7B 1.555(13) . ?
C3B C5E 1.97(4) . ?
C8B C9B 1.481(10) . ?
C8B C17B 1.500(10) . ?
C9B C10B 1.380(10) . ?
C9B C14B 1.405(10) . ?
C10B C11B 1.367(11) . ?
C10B H10B 0.9300 . ?
C11B C12B 1.376(11) . ?
C11B H11B 0.9300 . ?
C12B C13B 1.357(10) . ?
C12B O2B 1.374(9) . ?
C13B C14B 1.386(11) . ?
C13B H13B 0.9300 . ?
C14B H14B 0.9300 . ?
C16B O2B 1.412(11) . ?
C16B H16G 0.9600 . ?
C16B H16H 0.9600 . ?
C16B H16I 0.9600 . ?
C17B C18B 1.376(10) . ?
C17B C22B 1.384(11) . ?
C18B C19B 1.408(12) . ?
C18B H18B 0.9300 . ?
C19B C20B 1.362(13) . ?
C19B H19B 0.9300 . ?
C20B C21B 1.345(13) . ?
C20B H20B 0.9300 . ?
C21B C22B 1.374(12) . ?
C21B H21B 0.9300 . ?
C22B H22B 0.9300 . ?
C23B C24B 1.386(9) . ?
C23B C28B 1.392(9) . ?
C23B Se1B 1.911(8) . ?
C24B C25E 1.390(14) . ?
C24B C25B 1.393(12) . ?
C24B H24B 0.9300 . ?
C27B C28B 1.390(10) . ?
C27B C26B 1.391(13) . ?
C27B C26E 1.400(15) . ?
C27B H27B 0.9300 . ?
C28B H28B 0.9300 . ?
C4B C5B 1.498(13) . ?
C4B H4EA 0.9700 . ?
C4B H4EB 0.9700 . ?
C5B C6B 1.493(13) . ?
C5B H5EA 0.9700 . ?
C5B H5EB 0.9700 . ?
C6B C7B 1.498(13) . ?
C6B H6EA 0.9700 . ?
C6B H6EB 0.9700 . ?
C7B H7EA 0.9700 . ?
C7B H7EB 0.9700 . ?
C25B C26B 1.374(13) . ?
C25B H25E 0.9300 . ?
C26B H26E 0.9300 . ?
C4E C5E 1.508(15) . ?
C4E H4BA 0.9700 . ?
C4E H4BB 0.9700 . ?
C5E C6E 1.492(15) . ?
C5E H5BA 0.9700 . ?
C5E H5BB 0.9700 . ?
C6E C7E 1.518(15) . ?
C6E H6BA 0.9700 . ?
C6E H6BB 0.9700 . ?
C7E H7BA 0.9700 . ?
C7E H7BB 0.9700 . ?
C25E C26E 1.383(15) . ?
C25E H25B 0.9300 . ?
C26E H26B 0.9300 . ?
N1B H2N 0.90(3) . ?

loop_
_geom_hbond_atom_site_label_D
_geom_hbond_atom_site_label_H
_geom_hbond_atom_site_label_A
_geom_hbond_distance_DH
_geom_hbond_distance_HA
_geom_hbond_distance_DA
_geom_hbond_angle_DHA
_geom_hbond_site_symmetry_A
_geom_hbond_publ_flag
N1B H2N O1B 0.90(3) 2.54(4) 3.406(10) 161(8) 1_455 yes

loop_
_geom_torsion_atom_site_label_1
_geom_torsion_atom_site_label_2
_geom_torsion_atom_site_label_3
_geom_torsion_atom_site_label_4
_geom_torsion
_geom_torsion_site_symmetry_1
_geom_torsion_site_symmetry_2
_geom_torsion_site_symmetry_3
_geom_torsion_site_symmetry_4
_geom_torsion_publ_flag
C8A C1A C2A O1A -111.7(10) . . . . ?
Se1A C1A C2A O1A 60.2(10) . . . . ?
C8A C1A C2A N1A 68.5(11) . . . . ?
Se1A C1A C2A N1A -119.6(7) . . . . ?
C2A C1A C8A C17A -173.5(8) . . . . ?
Se1A C1A C8A C17A 15.1(11) . . . . ?
C2A C1A C8A C9A 4.3(13) . . . . ?
Se1A C1A C8A C9A -167.1(5) . . . . ?
C1A C8A C9A C14A -139.9(8) . . . . ?
C17A C8A C9A C14A 38.1(10) . . . . ?
C1A C8A C9A C10A 41.7(11) . . . . ?
C17A C8A C9A C10A -140.4(8) . . . . ?
C14A C9A C10A C11A 3.2(12) . . . . ?
C8A C9A C10A C11A -178.3(7) . . . . ?
C9A C10A C11A C12A -1.1(13) . . . . ?
C10A C11A C12A C13A -1.1(13) . . . . ?
C10A C11A C12A O2A 180.0(8) . . . . ?
O2A C12A C13A C14A 179.9(8) . . . . ?
C11A C12A C13A C14A 1.1(13) . . . . ?
C12A C13A C14A C9A 1.1(13) . . . . ?
C10A C9A C14A C13A -3.2(11) . . . . ?
C8A C9A C14A C13A 178.3(7) . . . . ?
C1A C8A C17A C22A 61.0(12) . . . . ?
C9A C8A C17A C22A -116.9(9) . . . . ?
C1A C8A C17A C18A -122.2(9) . . . . ?
C9A C8A C17A C18A 59.9(10) . . . . ?
C22A C17A C18A C19A -0.7(13) . . . . ?
C8A C17A C18A C19A -177.7(8) . . . . ?
C17A C18A C19A C20A -0.4(16) . . . . ?
C18A C19A C20A C21A 0(2) . . . . ?
C19A C20A C21A C22A 1(2) . . . . ?
C20A C21A C22A C17A -2(2) . . . . ?
C18A C17A C22A C21A 2.1(16) . . . . ?
C8A C17A C22A C21A 178.9(10) . . . . ?
C28A C23A C24A C25A -1.9(18) . . . . ?
Se1A C23A C24A C25A -178.9(11) . . . . ?
C23A C24A C25A C26A -1(3) . . . . ?
C24A C25A C26A C27A 3(3) . . . . ?
C25A C26A C27A C28A -2(3) . . . . ?
C24A C23A C28A C27A 3.3(17) . . . . ?
Se1A C23A C28A C27A -179.8(9) . . . . ?
C26A C27A C28A C23A -1(2) . . . . ?
N1A C3A C4A C5A -91(2) . . . . ?
C7A C3A C4A C5A 37(3) . . . . ?
C3A C4A C5A C6A -19(3) . . . . ?
C4A C5A C6A C7A -6(3) . . . . ?
C5A C6A C7A C3A 29(3) . . . . ?
N1A C3A C7A C6A 87(2) . . . . ?
C4A C3A C7A C6A -40(2) . . . . ?
N1A C3A C4D C5D -140(2) . . . . ?
C7D C3A C4D C5D -24(3) . . . . ?
C3A C4D C5D C6D 4(4) . . . . ?
C4D C5D C6D C7D 18(4) . . . . ?
C5D C6D C7D C3A -33(3) . . . . ?
N1A C3A C7D C6D 155(2) . . . . ?
C4D C3A C7D C6D 37(3) . . . . ?
C13A C12A O2A C16D 24(2) . . . . ?
C11A C12A O2A C16D -157.1(18) . . . . ?
C13A C12A O2A C16A -1.8(16) . . . . ?
C11A C12A O2A C16A 177.1(14) . . . . ?
O1A C2A N1A C3A 2.2(13) . . . . ?
C1A C2A N1A C3A -178.0(8) . . . . ?
C7A C3A N1A C2A 77.4(15) . . . . ?
C7D C3A N1A C2A 104.3(17) . . . . ?
C4D C3A N1A C2A -141.7(17) . . . . ?
C4A C3A N1A C2A -162.5(13) . . . . ?
C8B C1B C2B O1B -110.8(9) . . . . ?
Se1B C1B C2B O1B 63.7(9) . . . . ?
C8B C1B C2B N1B 69.5(10) . . . . ?
Se1B C1B C2B N1B -115.9(6) . . . . ?
C2B C1B C8B C9B 4.4(11) . . . . ?
Se1B C1B C8B C9B -169.7(5) . . . . ?
C2B C1B C8B C17B -174.4(7) . . . . ?
Se1B C1B C8B C17B 11.5(10) . . . . ?
C1B C8B C9B C10B 34.7(11) . . . . ?
C17B C8B C9B C10B -146.4(7) . . . . ?
C1B C8B C9B C14B -143.4(7) . . . . ?
C17B C8B C9B C14B 35.4(9) . . . . ?
C14B C9B C10B C11B 1.8(11) . . . . ?
C8B C9B C10B C11B -176.4(7) . . . . ?
C9B C10B C11B C12B 0.2(12) . . . . ?
C10B C11B C12B C13B -1.8(12) . . . . ?
C10B C11B C12B O2B -179.4(7) . . . . ?
O2B C12B C13B C14B 178.8(7) . . . . ?
C11B C12B C13B C14B 1.4(12) . . . . ?
C12B C13B C14B C9B 0.6(12) . . . . ?
C10B C9B C14B C13B -2.2(11) . . . . ?
C8B C9B C14B C13B 176.1(7) . . . . ?
C1B C8B C17B C18B -120.7(8) . . . . ?
C9B C8B C17B C18B 60.4(9) . . . . ?
C1B C8B C17B C22B 62.1(10) . . . . ?
C9B C8B C17B C22B -116.8(8) . . . . ?
C22B C17B C18B C19B 1.4(11) . . . . ?
C8B C17B C18B C19B -175.8(7) . . . . ?
C17B C18B C19B C20B -2.4(13) . . . . ?
C18B C19B C20B C21B 1.3(14) . . . . ?
C19B C20B C21B C22B 0.8(15) . . . . ?
C20B C21B C22B C17B -1.8(15) . . . . ?
C18B C17B C22B C21B 0.6(13) . . . . ?
C8B C17B C22B C21B 177.9(8) . . . . ?
C28B C23B C24B C25E 16.1(18) . . . . ?
Se1B C23B C24B C25E -164.4(15) . . . . ?
C28B C23B C24B C25B -5.0(14) . . . . ?
Se1B C23B C24B C25B 174.5(9) . . . . ?
C26B C27B C28B C23B -6.4(15) . . . . ?
C26E C27B C28B C23B 10(2) . . . . ?
C24B C23B C28B C27B -0.5(12) . . . . ?
Se1B C23B C28B C27B -179.9(6) . . . . ?
N1B C3B C4B C5B -159.3(17) . . . . ?
C7B C3B C4B C5B -50(2) . . . . ?
C3B C4B C5B C6B 40(3) . . . . ?
C4B C5B C6B C7B -14(3) . . . . ?
C5B C6B C7B C3B -16(3) . . . . ?
N1B C3B C7B C6B 147.6(18) . . . . ?
C4B C3B C7B C6B 39(2) . . . . ?
C23B C24B C25B C26B 17(2) . . . . ?
C24B C25B C26B C27B -24(3) . . . . ?
C28B C27B C26B C25B 19(2) . . . . ?
N1B C3B C4E C5E -98(3) . . . . ?
C7E C3B C4E C5E 56(3) . . . . ?
C3B C4E C5E C6E -20(4) . . . . ?
C4E C5E C6E C7E -18(5) . . . . ?
C3B C5E C6E C7E -34(2) . . . . ?
N1B C3B C7E C6E 80(3) . . . . ?
C4E C3B C7E C6E -73(3) . . . . ?
C5E C3B C7E C6E -33(2) . . . . ?
C5E C6E C7E C3B 45(3) . . . . ?
C23B C24B C25E C26E -40(3) . . . . ?
C24B C25E C26E C27B 49(4) . . . . ?
C28B C27B C26E C25E -35(4) . . . . ?
C13B C12B O2B C16B -0.4(12) . . . . ?
C11B C12B O2B C16B 177.1(8) . . . . ?
O1B C2B N1B C3B 5.0(13) . . . . ?
C1B C2B N1B C3B -175.4(8) . . . . ?
C4E C3B N1B C2B -100.8(19) . . . . ?
C7E C3B N1B C2B 110(2) . . . . ?
C4B C3B N1B C2B -130.5(14) . . . . ?
C7B C3B N1B C2B 126.1(14) . . . . ?
C5E C3B N1B C2B -157.0(12) . . . . ?
